data_7028260
loop_
_publ_author_name
'Aprile, Antonino'
'Corbo, Robert'
'Vin Tan, Kel'
'Wilson, David J. D.'
'Dutton, Jason L.'

_publ_section_title
;
 The first bismuth-NHC complexes.
;
_journal_issue 2
_journal_name_full 'Dalton transactions (Cambridge, England : 2003)'
_journal_page_first 764
_journal_page_last 768
_journal_paper_doi 10.1039/c3dt52715h
_journal_volume 43
_journal_year 2014
_chemical_formula_sum 'C16 H28 Bi Cl2 F3 N2 O4 S'
_chemical_formula_weight 681.34
_chemical_name_systematic
; 
 ? 
;
_space_group_IT_number 2
_symmetry_cell_setting triclinic
_symmetry_space_group_name_Hall '-P 1'
_symmetry_space_group_name_H-M 'P -1'
_atom_sites_solution_hydrogens geom
_atom_sites_solution_primary direct
_atom_sites_solution_secondary difmap
_audit_creation_method SHELXL-97
_cell_angle_alpha 102.25(3)
_cell_angle_beta 92.74(3)
_cell_angle_gamma 95.89(3)
_cell_formula_units_Z 2
_cell_length_a 9.4153(19)
_cell_length_b 10.538(2)
_cell_length_c 12.433(3)
_cell_measurement_reflns_used 3663
_cell_measurement_temperature 173(2)
_cell_measurement_theta_max 29.2933
_cell_measurement_theta_min 2.8669
_cell_volume 1196.1(5)
_computing_cell_refinement 'CrysAlisPro, Agilent Technologies'
_computing_data_collection 'CrysAlisPro, Agilent Technologies'
_computing_data_reduction 'CrysAlisPro, Agilent Technologies'
_computing_molecular_graphics SHELXP
_computing_publication_material SHELXP
_computing_structure_refinement 'SHELXL-97 (Sheldrick, 2008)'
_computing_structure_solution 'SHELXS-97 (Sheldrick, 2008)'
_diffrn_ambient_temperature 173(2)
_diffrn_measured_fraction_theta_full 0.998
_diffrn_measured_fraction_theta_max 0.998
_diffrn_measurement_device_type 'Xcalibur, Atlas, Gemini'
_diffrn_measurement_method '\w scans'
_diffrn_radiation_monochromator graphite
_diffrn_radiation_source 'fine-focus sealed tube'
_diffrn_radiation_type MoK\a
_diffrn_radiation_wavelength 0.71073
_diffrn_reflns_av_R_equivalents 0.0761
_diffrn_reflns_av_sigmaI/netI 0.0837
_diffrn_reflns_limit_h_max 11
_diffrn_reflns_limit_h_min -10
_diffrn_reflns_limit_k_max 12
_diffrn_reflns_limit_k_min -12
_diffrn_reflns_limit_l_max 14
_diffrn_reflns_limit_l_min -14
_diffrn_reflns_number 9400
_diffrn_reflns_theta_full 25.03
_diffrn_reflns_theta_max 25.03
_diffrn_reflns_theta_min 2.87
_exptl_absorpt_coefficient_mu 7.728
_exptl_absorpt_correction_T_max 0.3902
_exptl_absorpt_correction_T_min 0.2482
_exptl_absorpt_correction_type multi-scan
_exptl_absorpt_process_details 'CrysAlisPro, Agilent Technologies'
_exptl_crystal_colour colorless
_exptl_crystal_density_diffrn 1.892
_exptl_crystal_density_method 'not measured'
_exptl_crystal_description plate
_exptl_crystal_F_000 660
_exptl_crystal_size_max 0.25
_exptl_crystal_size_mid 0.18
_exptl_crystal_size_min 0.15
_refine_diff_density_max 2.892
_refine_diff_density_min -2.147
_refine_diff_density_rms 0.232
_refine_ls_extinction_method none
_refine_ls_goodness_of_fit_ref 1.052
_refine_ls_hydrogen_treatment constr
_refine_ls_matrix_type full
_refine_ls_number_parameters 262
_refine_ls_number_reflns 4231
_refine_ls_number_restraints 0
_refine_ls_restrained_S_all 1.052
_refine_ls_R_factor_all 0.0733
_refine_ls_R_factor_gt 0.0556
_refine_ls_shift/su_max 0.001
_refine_ls_shift/su_mean 0.000
_refine_ls_structure_factor_coef Fsqd
_refine_ls_weighting_details 'calc w=1/[\s^2^(Fo^2^)+(0.0590P)^2^+6.1438P] where P=(Fo^2^+2Fc^2^)/3'
_refine_ls_weighting_scheme calc
_refine_ls_wR_factor_gt 0.1202
_refine_ls_wR_factor_ref 0.1303
_reflns_number_gt 3525
_reflns_number_total 4231
_reflns_threshold_expression >2sigma(I)
_cod_data_source_file c3dt52715h.txt
_cod_data_source_block rc1_38
_cod_original_cell_volume 1196.1(4)
_cod_original_sg_symbol_H-M P-1
_cod_database_code 7028260

loop_
_symmetry_equiv_pos_as_xyz
'x, y, z'
'-x, -y, -z'

loop_
_atom_site_label
_atom_site_type_symbol
_atom_site_fract_x
_atom_site_fract_y
_atom_site_fract_z
_atom_site_U_iso_or_equiv
_atom_site_adp_type
_atom_site_occupancy
_atom_site_symmetry_multiplicity
_atom_site_calc_flag
_atom_site_refinement_flags
Bi1 Bi 0.50282(4) 0.65173(4) 0.19981(3) 0.02594(15) Uani 1 1 d .
Cl1 Cl 0.3524(3) 0.8375(3) 0.2349(2) 0.0392(7) Uani 1 1 d .
Cl2 Cl 0.3057(3) 0.4953(3) 0.2426(3) 0.0404(7) Uani 1 1 d .
S1 S 0.6688(3) 0.3623(2) 0.1120(2) 0.0280(6) Uani 1 1 d .
F13 F 0.8798(9) 0.2803(8) -0.0005(6) 0.060(2) Uani 1 1 d .
F18 F 0.9217(9) 0.4779(8) 0.0948(6) 0.064(2) Uani 1 1 d .
F23 F 0.9231(9) 0.3182(8) 0.1757(7) 0.066(2) Uani 1 1 d .
O2 O 0.6935(9) 0.8202(7) 0.1339(6) 0.0364(18) Uani 1 1 d .
O1 O 0.6667(8) 0.4583(7) 0.2137(6) 0.0347(18) Uani 1 1 d .
O3 O 0.6200(11) 0.2333(7) 0.1171(8) 0.060(3) Uani 1 1 d .
N1 N 0.7420(9) 0.7328(8) 0.4166(6) 0.0238(18) Uani 1 1 d .
N2 N 0.5324(9) 0.7430(8) 0.4791(7) 0.0269(19) Uani 1 1 d .
C40 C 0.8593(14) 0.3595(12) 0.0934(9) 0.040(3) Uani 1 1 d .
C101 C 0.725(2) 0.9495(14) 0.0037(14) 0.081(6) Uani 1 1 d .
H10A H 0.6440 0.9434 -0.0518 0.098 Uiso 1 1 calc R
H10B H 0.7863 1.0327 0.0076 0.098 Uiso 1 1 calc R
C103 C 0.8048(19) 0.8430(13) -0.0273(12) 0.066(5) Uani 1 1 d .
H10C H 0.9083 0.8742 -0.0204 0.079 Uiso 1 1 calc R
H10D H 0.7777 0.7980 -0.1050 0.079 Uiso 1 1 calc R
C105 C 0.3282(15) 0.8681(14) 0.5336(11) 0.057(4) Uani 1 1 d .
H10E H 0.3694 0.9339 0.4953 0.086 Uiso 1 1 calc R
H10F H 0.3618 0.8930 0.6118 0.086 Uiso 1 1 calc R
H10G H 0.2236 0.8628 0.5265 0.086 Uiso 1 1 calc R
C107 C 0.3194(15) 0.6240(15) 0.5356(11) 0.056(4) Uani 1 1 d .
H10H H 0.3529 0.5425 0.4974 0.084 Uiso 1 1 calc R
H10I H 0.2145 0.6143 0.5304 0.084 Uiso 1 1 calc R
H10J H 0.3550 0.6439 0.6134 0.084 Uiso 1 1 calc R
C108 C 0.9560(12) 0.6254(11) 0.3563(9) 0.036(3) Uani 1 1 d .
H10K H 0.9000 0.5411 0.3542 0.054 Uiso 1 1 calc R
H10L H 1.0094 0.6563 0.4283 0.054 Uiso 1 1 calc R
H10M H 1.0232 0.6150 0.2981 0.054 Uiso 1 1 calc R
C109 C 0.7740(14) 0.7514(11) 0.0467(10) 0.042(3) Uani 1 1 d .
H10N H 0.7167 0.6700 0.0057 0.051 Uiso 1 1 calc R
H10O H 0.8641 0.7288 0.0782 0.051 Uiso 1 1 calc R
C110 C 0.9327(14) 0.8559(12) 0.3399(10) 0.045(3) Uani 1 1 d .
H11A H 0.8625 0.9143 0.3263 0.068 Uiso 1 1 calc R
H11B H 1.0009 0.8490 0.2823 0.068 Uiso 1 1 calc R
H11C H 0.9842 0.8913 0.4121 0.068 Uiso 1 1 calc R
C113 C 0.6711(15) 0.9467(11) 0.1107(10) 0.042(3) Uani 1 1 d .
H11D H 0.5680 0.9579 0.1095 0.051 Uiso 1 1 calc R
H11E H 0.7233 1.0180 0.1682 0.051 Uiso 1 1 calc R
C115 C 0.3749(12) 0.7349(10) 0.4823(9) 0.031(2) Uani 1 1 d .
H11F H 0.3343 0.7115 0.4039 0.037 Uiso 1 1 calc R
C116 C 0.8569(12) 0.7231(10) 0.3382(8) 0.030(2) Uani 1 1 d .
H11G H 0.8085 0.6899 0.2626 0.036 Uiso 1 1 calc R
C1 C 0.6010(12) 0.7174(10) 0.3849(9) 0.028(2) Uani 1 1 d .
C201 C 0.9022(13) 0.7867(14) 0.5979(10) 0.049(3) Uani 1 1 d .
H20A H 0.8852 0.8081 0.6765 0.074 Uiso 1 1 calc R
H20B H 0.9644 0.8585 0.5797 0.074 Uiso 1 1 calc R
H20C H 0.9485 0.7063 0.5815 0.074 Uiso 1 1 calc R
C204 C 0.5958(14) 0.8052(11) 0.6876(9) 0.040(3) Uani 1 1 d .
H20D H 0.6856 0.8240 0.7343 0.059 Uiso 1 1 calc R
H20E H 0.5376 0.7306 0.7050 0.059 Uiso 1 1 calc R
H20F H 0.5431 0.8819 0.7012 0.059 Uiso 1 1 calc R
C205 C 0.7615(12) 0.7671(10) 0.5301(9) 0.031(2) Uani 1 1 d .
C206 C 0.6280(12) 0.7734(9) 0.5696(8) 0.029(2) Uani 1 1 d .
O4 O 0.6153(10) 0.4068(9) 0.0173(6) 0.052(2) Uani 1 1 d .

loop_
_atom_site_aniso_label
_atom_site_aniso_U_11
_atom_site_aniso_U_22
_atom_site_aniso_U_33
_atom_site_aniso_U_23
_atom_site_aniso_U_13
_atom_site_aniso_U_12
Bi1 0.0309(3) 0.0205(2) 0.0276(2) 0.00670(15) 0.00088(15) 0.00606(16)
Cl1 0.0500(19) 0.0306(14) 0.0440(16) 0.0143(12) 0.0091(13) 0.0213(13)
Cl2 0.0309(16) 0.0252(13) 0.0627(19) 0.0045(12) 0.0057(13) 0.0015(12)
S1 0.0313(16) 0.0200(12) 0.0338(14) 0.0049(10) 0.0047(11) 0.0095(11)
F13 0.052(5) 0.068(5) 0.058(5) -0.005(4) 0.021(4) 0.023(4)
F18 0.055(5) 0.060(5) 0.069(5) 0.003(4) 0.020(4) -0.009(4)
F23 0.056(5) 0.079(6) 0.070(5) 0.019(4) -0.007(4) 0.040(5)
O2 0.040(5) 0.027(4) 0.046(5) 0.013(3) 0.010(4) 0.010(4)
O1 0.035(5) 0.028(4) 0.041(4) 0.002(3) 0.011(3) 0.013(3)
O3 0.066(7) 0.021(4) 0.095(7) 0.008(4) 0.037(5) 0.008(4)
N1 0.019(5) 0.030(5) 0.023(4) 0.007(3) 0.001(3) 0.003(4)
N2 0.026(5) 0.021(4) 0.035(5) 0.008(4) 0.003(4) 0.006(4)
C40 0.044(8) 0.039(7) 0.036(7) 0.007(5) 0.006(5) 0.010(6)
C101 0.131(17) 0.047(9) 0.087(12) 0.039(8) 0.048(11) 0.043(10)
C103 0.103(14) 0.054(8) 0.063(9) 0.034(7) 0.042(9) 0.050(9)
C105 0.042(8) 0.065(9) 0.060(9) -0.008(7) 0.008(6) 0.028(7)
C107 0.038(8) 0.078(10) 0.062(9) 0.044(8) 0.004(6) -0.004(7)
C108 0.021(6) 0.040(7) 0.046(7) 0.000(5) 0.001(5) 0.013(5)
C109 0.043(8) 0.034(6) 0.056(8) 0.010(5) 0.016(6) 0.026(6)
C110 0.046(8) 0.046(7) 0.040(7) 0.006(5) 0.003(6) -0.006(6)
C113 0.060(9) 0.029(6) 0.045(7) 0.014(5) 0.009(6) 0.026(6)
C115 0.030(6) 0.034(6) 0.031(6) 0.012(5) 0.003(4) 0.010(5)
C116 0.025(6) 0.033(6) 0.031(6) 0.002(4) 0.003(4) 0.004(5)
C1 0.026(6) 0.022(5) 0.038(6) 0.007(4) 0.004(5) 0.008(5)
C201 0.036(8) 0.069(9) 0.040(7) 0.010(6) -0.002(5) 0.000(7)
C204 0.054(8) 0.033(6) 0.031(6) 0.005(5) 0.002(5) 0.011(6)
C205 0.034(7) 0.025(5) 0.037(6) 0.014(5) -0.003(5) 0.004(5)
C206 0.042(7) 0.021(5) 0.024(5) 0.006(4) 0.004(5) 0.004(5)
O4 0.061(6) 0.057(6) 0.034(5) 0.000(4) -0.015(4) 0.018(5)

loop_
_atom_type_symbol
_atom_type_description
_atom_type_scat_dispersion_real
_atom_type_scat_dispersion_imag
_atom_type_scat_source
C C 0.0033 0.0016 'International Tables Vol C Tables 4.2.6.8 and 6.1.1.4'
H H 0.0000 0.0000 'International Tables Vol C Tables 4.2.6.8 and 6.1.1.4'
Bi Bi -4.1077 10.2566 'International Tables Vol C Tables 4.2.6.8 and 6.1.1.4'
Cl Cl 0.1484 0.1585 'International Tables Vol C Tables 4.2.6.8 and 6.1.1.4'
F F 0.0171 0.0103 'International Tables Vol C Tables 4.2.6.8 and 6.1.1.4'
N N 0.0061 0.0033 'International Tables Vol C Tables 4.2.6.8 and 6.1.1.4'
O O 0.0106 0.0060 'International Tables Vol C Tables 4.2.6.8 and 6.1.1.4'
S S 0.1246 0.1234 'International Tables Vol C Tables 4.2.6.8 and 6.1.1.4'

loop_
_geom_angle_atom_site_label_1
_geom_angle_atom_site_label_2
_geom_angle_atom_site_label_3
_geom_angle
C1 Bi1 Cl2 94.2(3)
C1 Bi1 Cl1 89.2(3)
Cl2 Bi1 Cl1 92.06(10)
C1 Bi1 O2 91.8(3)
Cl2 Bi1 O2 173.38(18)
Cl1 Bi1 O2 85.26(18)
C1 Bi1 O1 78.4(3)
Cl2 Bi1 O1 83.86(17)
Cl1 Bi1 O1 166.62(16)
O2 Bi1 O1 100.1(2)
O3 S1 O1 115.2(5)
O3 S1 O4 116.3(6)
O1 S1 O4 112.4(5)
O3 S1 C40 104.2(6)
O1 S1 C40 103.1(5)
O4 S1 C40 103.6(6)
C113 O2 C109 108.4(8)
C113 O2 Bi1 127.6(7)
C109 O2 Bi1 110.5(6)
S1 O1 Bi1 114.5(4)
C1 N1 C205 109.9(9)
C1 N1 C116 123.8(8)
C205 N1 C116 126.2(9)
C1 N2 C206 110.8(9)
C1 N2 C115 124.0(8)
C206 N2 C115 125.2(9)
F13 C40 F18 109.4(10)
F13 C40 F23 108.5(10)
F18 C40 F23 107.2(10)
F13 C40 S1 110.7(8)
F18 C40 S1 110.7(9)
F23 C40 S1 110.1(8)
C103 C101 C113 108.7(12)
C103 C101 H10A 109.9
C113 C101 H10A 109.9
C103 C101 H10B 109.9
C113 C101 H10B 109.9
H10A C101 H10B 108.3
C101 C103 C109 108.2(11)
C101 C103 H10C 110.1
C109 C103 H10C 110.1
C101 C103 H10D 110.1
C109 C103 H10D 110.1
H10C C103 H10D 108.4
C115 C105 H10E 109.5
C115 C105 H10F 109.5
H10E C105 H10F 109.5
C115 C105 H10G 109.5
H10E C105 H10G 109.5
H10F C105 H10G 109.5
C115 C107 H10H 109.5
C115 C107 H10I 109.5
H10H C107 H10I 109.5
C115 C107 H10J 109.5
H10H C107 H10J 109.5
H10I C107 H10J 109.5
C116 C108 H10K 109.5
C116 C108 H10L 109.5
H10K C108 H10L 109.5
C116 C108 H10M 109.5
H10K C108 H10M 109.5
H10L C108 H10M 109.5
O2 C109 C103 105.9(9)
O2 C109 H10N 110.6
C103 C109 H10N 110.6
O2 C109 H10O 110.6
C103 C109 H10O 110.6
H10N C109 H10O 108.7
C116 C110 H11A 109.5
C116 C110 H11B 109.5
H11A C110 H11B 109.5
C116 C110 H11C 109.5
H11A C110 H11C 109.5
H11B C110 H11C 109.5
C101 C113 O2 107.1(10)
C101 C113 H11D 110.3
O2 C113 H11D 110.3
C101 C113 H11E 110.3
O2 C113 H11E 110.3
H11D C113 H11E 108.6
N2 C115 C107 110.5(9)
N2 C115 C105 111.0(9)
C107 C115 C105 114.7(11)
N2 C115 H11F 106.7
C107 C115 H11F 106.7
C105 C115 H11F 106.7
N1 C116 C110 110.5(9)
N1 C116 C108 112.2(9)
C110 C116 C108 113.6(10)
N1 C116 H11G 106.7
C110 C116 H11G 106.7
C108 C116 H11G 106.7
N1 C1 N2 106.0(8)
N1 C1 Bi1 125.0(7)
N2 C1 Bi1 129.0(7)
C205 C201 H20A 109.5
C205 C201 H20B 109.5
H20A C201 H20B 109.5
C205 C201 H20C 109.5
H20A C201 H20C 109.5
H20B C201 H20C 109.5
C206 C204 H20D 109.5
C206 C204 H20E 109.5
H20D C204 H20E 109.5
C206 C204 H20F 109.5
H20D C204 H20F 109.5
H20E C204 H20F 109.5
C206 C205 N1 107.1(9)
C206 C205 C201 126.5(10)
N1 C205 C201 126.3(10)
N2 C206 C205 106.2(9)
N2 C206 C204 127.5(11)
C205 C206 C204 126.3(10)

loop_
_geom_bond_atom_site_label_1
_geom_bond_atom_site_label_2
_geom_bond_distance
Bi1 C1 2.371(10)
Bi1 Cl2 2.506(3)
Bi1 Cl1 2.508(3)
Bi1 O2 2.673(7)
Bi1 O1 2.708(7)
S1 O3 1.405(8)
S1 O1 1.444(7)
S1 O4 1.445(8)
S1 C40 1.823(13)
F13 C40 1.318(13)
F18 C40 1.320(14)
F23 C40 1.335(14)
O2 C113 1.456(12)
O2 C109 1.461(13)
N1 C1 1.350(13)
N1 C205 1.379(13)
N1 C116 1.487(13)
N2 C1 1.355(13)
N2 C206 1.368(13)
N2 C115 1.479(14)
C101 C103 1.412(19)
C101 C113 1.452(18)
C101 H10A 0.9900
C101 H10B 0.9900
C103 C109 1.485(17)
C103 H10C 0.9900
C103 H10D 0.9900
C105 C115 1.532(16)
C105 H10E 0.9800
C105 H10F 0.9800
C105 H10G 0.9800
C107 C115 1.521(16)
C107 H10H 0.9800
C107 H10I 0.9800
C107 H10J 0.9800
C108 C116 1.502(15)
C108 H10K 0.9800
C108 H10L 0.9800
C108 H10M 0.9800
C109 H10N 0.9900
C109 H10O 0.9900
C110 C116 1.500(15)
C110 H11A 0.9800
C110 H11B 0.9800
C110 H11C 0.9800
C113 H11D 0.9900
C113 H11E 0.9900
C115 H11F 1.0000
C116 H11G 1.0000
C201 C205 1.508(16)
C201 H20A 0.9800
C201 H20B 0.9800
C201 H20C 0.9800
C204 C206 1.486(14)
C204 H20D 0.9800
C204 H20E 0.9800
C204 H20F 0.9800
C205 C206 1.374(16)

loop_
_geom_torsion_atom_site_label_1
_geom_torsion_atom_site_label_2
_geom_torsion_atom_site_label_3
_geom_torsion_atom_site_label_4
_geom_torsion
C1 Bi1 O2 C113 -101.7(8)
Cl2 Bi1 O2 C113 53.7(19)
Cl1 Bi1 O2 C113 -12.6(8)
O1 Bi1 O2 C113 179.8(8)
C1 Bi1 O2 C109 123.0(7)
Cl2 Bi1 O2 C109 -81.7(17)
Cl1 Bi1 O2 C109 -147.9(7)
O1 Bi1 O2 C109 44.4(7)
O3 S1 O1 Bi1 -120.6(6)
O4 S1 O1 Bi1 15.7(6)
C40 S1 O1 Bi1 126.6(5)
C1 Bi1 O1 S1 -177.4(5)
Cl2 Bi1 O1 S1 87.0(4)
Cl1 Bi1 O1 S1 159.8(5)
O2 Bi1 O1 S1 -87.6(4)
O3 S1 C40 F13 62.8(10)
O1 S1 C40 F13 -176.6(8)
O4 S1 C40 F13 -59.3(9)
O3 S1 C40 F18 -175.7(8)
O1 S1 C40 F18 -55.1(9)
O4 S1 C40 F18 62.2(9)
O3 S1 C40 F23 -57.2(9)
O1 S1 C40 F23 63.4(9)
O4 S1 C40 F23 -179.3(8)
C113 C101 C103 C109 14(2)
C113 O2 C109 C103 2.4(14)
Bi1 O2 C109 C103 146.4(10)
C101 C103 C109 O2 -9.9(19)
C103 C101 C113 O2 -12(2)
C109 O2 C113 C101 5.8(15)
Bi1 O2 C113 C101 -130.3(12)
C1 N2 C115 C107 113.4(11)
C206 N2 C115 C107 -64.8(13)
C1 N2 C115 C105 -118.1(11)
C206 N2 C115 C105 63.7(13)
C1 N1 C116 C110 106.7(11)
C205 N1 C116 C110 -68.5(13)
C1 N1 C116 C108 -125.4(10)
C205 N1 C116 C108 59.3(13)
C205 N1 C1 N2 0.4(11)
C116 N1 C1 N2 -175.5(8)
C205 N1 C1 Bi1 -177.8(7)
C116 N1 C1 Bi1 6.2(13)
C206 N2 C1 N1 -0.4(11)
C115 N2 C1 N1 -178.8(8)
C206 N2 C1 Bi1 177.7(7)
C115 N2 C1 Bi1 -0.7(14)
Cl2 Bi1 C1 N1 136.5(8)
Cl1 Bi1 C1 N1 -131.5(8)
O2 Bi1 C1 N1 -46.3(8)
O1 Bi1 C1 N1 53.6(8)
Cl2 Bi1 C1 N2 -41.3(9)
Cl1 Bi1 C1 N2 50.7(9)
O2 Bi1 C1 N2 135.9(9)
O1 Bi1 C1 N2 -124.2(9)
C1 N1 C205 C206 -0.2(11)
C116 N1 C205 C206 175.6(9)
C1 N1 C205 C201 176.8(10)
C116 N1 C205 C201 -7.4(16)
C1 N2 C206 C205 0.3(11)
C115 N2 C206 C205 178.6(9)
C1 N2 C206 C204 -178.9(10)
C115 N2 C206 C204 -0.5(16)
N1 C205 C206 N2 0.0(11)
C201 C205 C206 N2 -177.1(10)
N1 C205 C206 C204 179.1(10)
C201 C205 C206 C204 2.1(18)
